data_2213825
loop_
_publ_author_name
'Feng, Zhi-Qiang'
'Cang, Hui'
'Tian, Wen-Wen'
'Dong, Su-Lan'
'Wang, Jin-Tang'

_publ_section_title
;
 4,4'-Bibenzocyclobutene
;
_journal_coeditor_code HK2237
_journal_issue 6
_journal_name_full 'Acta Crystallographica Section E'
_journal_page_first o2808
_journal_page_last o2808
_journal_paper_doi 10.1107/S1600536807020697
_journal_volume 63
_journal_year 2007
_chemical_formula_iupac 'C16 H14'
_chemical_formula_moiety 'C16 H14'
_chemical_formula_sum 'C16 H14'
_chemical_formula_weight 206.27
_chemical_melting_point 333
_chemical_name_systematic
;
4,4'-bibenzocyclobutene
;
_space_group_IT_number 14
_symmetry_cell_setting monoclinic
_symmetry_space_group_name_Hall '-P 2yn'
_symmetry_space_group_name_H-M 'P 1 21/n 1'
_atom_sites_solution_hydrogens geom
_atom_sites_solution_primary direct
_atom_sites_solution_secondary difmap
_audit_creation_method SHELXL-97
_cell_angle_alpha 90.00
_cell_angle_beta 101.19(3)
_cell_angle_gamma 90.00
_cell_formula_units_Z 4
_cell_length_a 8.0250(16)
_cell_length_b 11.365(2)
_cell_length_c 12.850(3)
_cell_measurement_reflns_used 25
_cell_measurement_temperature 298(2)
_cell_measurement_theta_max 13
_cell_measurement_theta_min 10
_cell_volume 1149.7(4)
_computing_cell_refinement 'CAD-4 Software'
_computing_data_collection 'CAD-4 Software (Enraf--Nonius, 1989)'
_computing_data_reduction 'XCAD4 (Harms & Wocadlo, 1995)'
_computing_molecular_graphics 'SHELXTL (Bruker, 2000)'
_computing_publication_material SHELXTL
_computing_structure_refinement 'SHELXL97 (Sheldrick, 1997)'
_computing_structure_solution 'SHELXS97 (Sheldrick, 1997)'
_diffrn_ambient_temperature 298(2)
_diffrn_measured_fraction_theta_full 0.999
_diffrn_measured_fraction_theta_max 0.999
_diffrn_measurement_device_type 'Enraf--Nonius CAD-4'
_diffrn_measurement_method \w/2\q
_diffrn_radiation_monochromator graphite
_diffrn_radiation_source 'fine-focus sealed tube'
_diffrn_radiation_type MoK\a
_diffrn_radiation_wavelength 0.71073
_diffrn_reflns_av_R_equivalents 0.0000
_diffrn_reflns_av_sigmaI/netI 0.0386
_diffrn_reflns_limit_h_max 9
_diffrn_reflns_limit_h_min -9
_diffrn_reflns_limit_k_max 14
_diffrn_reflns_limit_k_min 0
_diffrn_reflns_limit_l_max 15
_diffrn_reflns_limit_l_min 0
_diffrn_reflns_number 2248
_diffrn_reflns_theta_full 25.98
_diffrn_reflns_theta_max 25.98
_diffrn_reflns_theta_min 2.41
_diffrn_standards_decay_% 0
_diffrn_standards_interval_count 200
_diffrn_standards_number 3
_exptl_absorpt_coefficient_mu 0.067
_exptl_absorpt_correction_T_max 0.9867
_exptl_absorpt_correction_T_min 0.9802
_exptl_absorpt_correction_type psi-scan
_exptl_absorpt_process_details '(North <i>et al.</i>,  1968)'
_exptl_crystal_colour colorless
_exptl_crystal_density_diffrn 1.192
_exptl_crystal_density_method 'not measured'
_exptl_crystal_description block
_exptl_crystal_F_000 440
_exptl_crystal_size_max 0.30
_exptl_crystal_size_mid 0.20
_exptl_crystal_size_min 0.20
_refine_diff_density_max 0.135
_refine_diff_density_min -0.131
_refine_ls_extinction_method none
_refine_ls_goodness_of_fit_ref 1.078
_refine_ls_hydrogen_treatment constr
_refine_ls_matrix_type full
_refine_ls_number_parameters 145
_refine_ls_number_reflns 2248
_refine_ls_number_restraints 0
_refine_ls_restrained_S_all 1.078
_refine_ls_R_factor_all 0.0899
_refine_ls_R_factor_gt 0.0501
_refine_ls_shift/su_max 0.000
_refine_ls_shift/su_mean 0.000
_refine_ls_structure_factor_coef Fsqd
_refine_ls_weighting_details 'calc w=1/[\s^2^(Fo^2^)+(0.0408P)^2^+0.3817P] where P=(Fo^2^+2Fc^2^)/3'
_refine_ls_weighting_scheme calc
_refine_ls_wR_factor_gt 0.1052
_refine_ls_wR_factor_ref 0.1401
_reflns_number_gt 1414
_reflns_number_total 2248
_reflns_threshold_expression I>2\s(I)
_cod_data_source_file hk2237.cif
_cod_data_source_block I
_cod_original_sg_symbol_H-M 'P 21/n'
_cod_database_code 2213825
_cod_database_fobs_code 2213825

loop_
_symmetry_equiv_pos_as_xyz
'x, y, z'
'-x+1/2, y+1/2, -z+1/2'
'-x, -y, -z'
'x-1/2, -y-1/2, z-1/2'

loop_
_atom_site_type_symbol
_atom_site_label
_atom_site_fract_x
_atom_site_fract_y
_atom_site_fract_z
_atom_site_U_iso_or_equiv
_atom_site_adp_type
_atom_site_calc_flag
_atom_site_refinement_flags
_atom_site_occupancy
C C1 0.0790(4) 0.9190(3) 0.31338(18) 0.0752(8) Uani d . 1
H H1A 0.1490 0.9893 0.3212 0.090 Uiso calc R 1
H H1B -0.0403 0.9381 0.2901 0.090 Uiso calc R 1
C C2 0.1442(3) 0.8183(3) 0.24864(19) 0.0748(8) Uani d . 1
H H2A 0.0580 0.7859 0.1925 0.090 Uiso calc R 1
H H2B 0.2470 0.8375 0.2231 0.090 Uiso calc R 1
C C3 0.1737(3) 0.7478(2) 0.34986(18) 0.0589(6) Uani d . 1
C C4 0.2271(3) 0.6419(2) 0.3941(2) 0.0673(7) Uani d . 1
H H4A 0.2675 0.5831 0.3553 0.081 Uiso calc R 1
C C5 0.2181(3) 0.6263(2) 0.50072(19) 0.0600(6) Uani d . 1
H H5A 0.2547 0.5555 0.5336 0.072 Uiso calc R 1
C C6 0.1557(3) 0.7139(2) 0.55964(17) 0.0494(6) Uani d . 1
C C7 0.1062(3) 0.8223(2) 0.51261(17) 0.0552(6) Uani d . 1
H H7A 0.0685 0.8829 0.5508 0.066 Uiso calc R 1
C C8 0.1155(3) 0.8361(2) 0.40726(17) 0.0558(6) Uani d . 1
C C9 0.1413(3) 0.6890(2) 0.67190(17) 0.0502(6) Uani d . 1
C C10 0.1747(3) 0.7754(2) 0.74977(17) 0.0531(6) Uani d . 1
H H10A 0.2084 0.8507 0.7344 0.064 Uiso calc R 1
C C11 0.1560(3) 0.7448(2) 0.85081(17) 0.0518(6) Uani d . 1
C C12 0.1065(3) 0.6355(2) 0.87572(18) 0.0559(6) Uani d . 1
C C13 0.0705(3) 0.5482(2) 0.8009(2) 0.0624(7) Uani d . 1
H H13A 0.0351 0.4738 0.8177 0.075 Uiso calc R 1
C C14 0.0897(3) 0.5770(2) 0.69819(18) 0.0561(6) Uani d . 1
H H14A 0.0675 0.5198 0.6455 0.067 Uiso calc R 1
C C15 0.1723(3) 0.7919(2) 0.96359(17) 0.0634(7) Uani d . 1
H H15A 0.0934 0.8546 0.9710 0.076 Uiso calc R 1
H H15B 0.2874 0.8116 0.9981 0.076 Uiso calc R 1
C C16 0.1122(4) 0.6654(2) 0.99105(19) 0.0743(8) Uani d . 1
H H16A 0.1963 0.6215 1.0405 0.089 Uiso calc R 1
H H16B 0.0023 0.6640 1.0119 0.089 Uiso calc R 1

loop_
_atom_site_aniso_label
_atom_site_aniso_U_11
_atom_site_aniso_U_22
_atom_site_aniso_U_33
_atom_site_aniso_U_12
_atom_site_aniso_U_13
_atom_site_aniso_U_23
C1 0.091(2) 0.085(2) 0.0501(14) -0.0114(16) 0.0156(14) 0.0022(14)
C2 0.0746(18) 0.104(2) 0.0470(14) -0.0247(16) 0.0143(13) -0.0124(14)
C3 0.0588(15) 0.0726(17) 0.0474(13) -0.0176(13) 0.0153(11) -0.0137(12)
C4 0.0708(17) 0.0742(18) 0.0616(16) -0.0081(14) 0.0244(13) -0.0249(14)
C5 0.0663(16) 0.0543(15) 0.0627(15) -0.0014(12) 0.0207(12) -0.0090(12)
C6 0.0493(13) 0.0538(14) 0.0466(12) -0.0040(11) 0.0133(10) -0.0033(11)
C7 0.0649(15) 0.0566(14) 0.0475(13) -0.0039(12) 0.0190(11) -0.0045(11)
C8 0.0562(14) 0.0659(16) 0.0456(13) -0.0089(12) 0.0103(11) -0.0033(12)
C9 0.0493(13) 0.0526(14) 0.0509(13) -0.0027(11) 0.0150(10) -0.0007(11)
C10 0.0583(14) 0.0491(13) 0.0538(14) -0.0041(11) 0.0154(11) -0.0001(11)
C11 0.0493(13) 0.0601(15) 0.0465(13) 0.0039(11) 0.0106(10) 0.0008(11)
C12 0.0541(14) 0.0611(15) 0.0537(14) 0.0060(12) 0.0133(11) 0.0095(12)
C13 0.0701(17) 0.0514(15) 0.0701(16) -0.0004(12) 0.0243(13) 0.0117(13)
C14 0.0597(15) 0.0515(14) 0.0588(14) -0.0037(12) 0.0159(12) -0.0037(12)
C15 0.0622(16) 0.0784(18) 0.0483(13) 0.0037(14) 0.0073(11) -0.0027(13)
C16 0.0791(19) 0.093(2) 0.0537(15) 0.0096(16) 0.0203(13) 0.0148(14)

loop_
_atom_type_symbol
_atom_type_description
_atom_type_scat_dispersion_real
_atom_type_scat_dispersion_imag
_atom_type_scat_source
C C 0.0033 0.0016 'International Tables Vol C Tables 4.2.6.8 and 6.1.1.4'
H H 0.0000 0.0000 'International Tables Vol C Tables 4.2.6.8 and 6.1.1.4'

loop_
_geom_angle_atom_site_label_1
_geom_angle_atom_site_label_2
_geom_angle_atom_site_label_3
_geom_angle
C8 C1 C2 86.3(2)
C8 C1 H1A 114.3
C2 C1 H1A 114.3
C8 C1 H1B 114.3
C2 C1 H1B 114.3
H1A C1 H1B 111.4
C3 C2 C1 86.72(18)
C3 C2 H2A 114.2
C1 C2 H2A 114.2
C3 C2 H2B 114.2
C1 C2 H2B 114.2
H2A C2 H2B 111.4
C4 C3 C8 122.0(2)
C4 C3 C2 144.4(2)
C8 C3 C2 93.5(2)
C3 C4 C5 116.7(2)
C3 C4 H4A 121.6
C5 C4 H4A 121.6
C4 C5 C6 122.1(2)
C4 C5 H5A 119.0
C6 C5 H5A 119.0
C7 C6 C5 119.7(2)
C7 C6 C9 121.0(2)
C5 C6 C9 119.3(2)
C8 C7 C6 117.4(2)
C8 C7 H7A 121.3
C6 C7 H7A 121.3
C7 C8 C3 122.0(2)
C7 C8 C1 144.5(2)
C3 C8 C1 93.4(2)
C10 C9 C14 119.6(2)
C10 C9 C6 121.3(2)
C14 C9 C6 119.1(2)
C11 C10 C9 117.2(2)
C11 C10 H10A 121.4
C9 C10 H10A 121.4
C12 C11 C10 122.8(2)
C12 C11 C15 94.11(19)
C10 C11 C15 143.1(2)
C11 C12 C13 121.8(2)
C11 C12 C16 94.1(2)
C13 C12 C16 144.1(2)
C12 C13 C14 116.5(2)
C12 C13 H13A 121.8
C14 C13 H13A 121.8
C13 C14 C9 122.2(2)
C13 C14 H14A 118.9
C9 C14 H14A 118.9
C11 C15 C16 85.38(19)
C11 C15 H15A 114.4
C16 C15 H15A 114.4
C11 C15 H15B 114.4
C16 C15 H15B 114.4
H15A C15 H15B 111.5
C12 C16 C15 86.41(18)
C12 C16 H16A 114.3
C15 C16 H16A 114.3
C12 C16 H16B 114.3
C15 C16 H16B 114.3
H16A C16 H16B 111.4

loop_
_geom_bond_atom_site_label_1
_geom_bond_atom_site_label_2
_geom_bond_distance
C1 C8 1.514(3)
C1 C2 1.564(4)
C1 H1A 0.9700
C1 H1B 0.9700
C2 C3 1.507(3)
C2 H2A 0.9700
C2 H2B 0.9700
C3 C4 1.364(4)
C3 C8 1.380(3)
C4 C5 1.397(3)
C4 H4A 0.9300
C5 C6 1.401(3)
C5 H5A 0.9300
C6 C7 1.395(3)
C6 C9 1.497(3)
C7 C8 1.379(3)
C7 H7A 0.9300
C9 C10 1.390(3)
C9 C14 1.401(3)
C10 C11 1.380(3)
C10 H10A 0.9300
C11 C12 1.361(3)
C11 C15 1.526(3)
C12 C13 1.373(3)
C12 C16 1.512(3)
C13 C14 1.397(3)
C13 H13A 0.9300
C14 H14A 0.9300
C15 C16 1.578(4)
C15 H15A 0.9700
C15 H15B 0.9700
C16 H16A 0.9700
C16 H16B 0.9700

loop_
_geom_torsion_atom_site_label_1
_geom_torsion_atom_site_label_2
_geom_torsion_atom_site_label_3
_geom_torsion_atom_site_label_4
_geom_torsion
C8 C1 C2 C3 -0.28(19)
C1 C2 C3 C4 178.6(4)
C1 C2 C3 C8 0.3(2)
C8 C3 C4 C5 0.8(4)
C2 C3 C4 C5 -177.2(3)
C3 C4 C5 C6 0.7(4)
C4 C5 C6 C7 -2.4(4)
C4 C5 C6 C9 176.9(2)
C5 C6 C7 C8 2.5(3)
C9 C6 C7 C8 -176.8(2)
C6 C7 C8 C3 -1.0(4)
C6 C7 C8 C1 176.4(3)
C4 C3 C8 C7 -0.6(4)
C2 C3 C8 C7 178.2(2)
C4 C3 C8 C1 -179.1(2)
C2 C3 C8 C1 -0.3(2)
C2 C1 C8 C7 -177.5(3)
C2 C1 C8 C3 0.3(2)
C7 C6 C9 C10 -37.5(3)
C5 C6 C9 C10 143.3(2)
C7 C6 C9 C14 141.2(2)
C5 C6 C9 C14 -38.0(3)
C14 C9 C10 C11 0.5(3)
C6 C9 C10 C11 179.2(2)
C9 C10 C11 C12 -0.2(3)
C9 C10 C11 C15 179.1(3)
C10 C11 C12 C13 -0.6(4)
C15 C11 C12 C13 179.9(2)
C10 C11 C12 C16 -179.6(2)
C15 C11 C12 C16 0.8(2)
C11 C12 C13 C14 0.9(4)
C16 C12 C13 C14 179.3(3)
C12 C13 C14 C9 -0.6(4)
C10 C9 C14 C13 -0.1(4)
C6 C9 C14 C13 -178.8(2)
C12 C11 C15 C16 -0.8(2)
C10 C11 C15 C16 179.8(3)
C11 C12 C16 C15 -0.8(2)
C13 C12 C16 C15 -179.4(4)
C11 C15 C16 C12 0.73(18)

loop_
_cod_related_entry_id
_cod_related_entry_database
_cod_related_entry_code
1 ChemSpider 21124421
